data_2022991
loop_
_publ_author_name
'Mairath, Tristan'
'Schmidt, Annika'
'Strohmann, Carsten'

_publ_section_title
;
 Crystal structure and Hirshfeld surface analysis of
 2-picolyllithium&#xb7;3thf.
;
_journal_coeditor_code HB8083
_journal_issue 'Pt 1'
_journal_name_full 'Acta crystallographica. Section E, Crystallographic communications'
_journal_page_first 78
_journal_page_last 82
_journal_paper_doi 10.1107/S2056989023010873
_journal_volume 80
_journal_year 2024
_chemical_formula_iupac '[Li (C6 H6 N) (C4 H8 O)3]'
_chemical_formula_moiety 'C18 H30 Li N O3'
_chemical_formula_sum 'C18 H30 Li N O3'
_chemical_formula_weight 315.37
_chemical_name_systematic (2-Methylidene-1,2-dihydropyridinium-\k<i>N</i>)tris(tetrahydrofuran-\k<i>O</i>)lithium
_space_group_crystal_system monoclinic
_space_group_IT_number 14
_space_group_name_Hall '-P 2yn'
_space_group_name_H-M_alt 'P 1 21/n 1'
_atom_sites_solution_hydrogens mixed
_atom_sites_solution_primary dual
_audit_creation_method
;
Olex2 1.3
(compiled Nov 21 2019 18:26:39 for OlexSys, GUI svn.r6003)
;
_cell_angle_alpha 90
_cell_angle_beta 94.437(6)
_cell_angle_gamma 90
_cell_formula_units_Z 4
_cell_length_a 9.267(3)
_cell_length_b 13.178(4)
_cell_length_c 15.053(5)
_cell_measurement_reflns_used 812
_cell_measurement_temperature 100.00
_cell_measurement_theta_max 17.21
_cell_measurement_theta_min 2.69
_cell_volume 1832.8(10)
_computing_cell_refinement
;
SAINT V8.40B (Bruker, 2016)
;
_computing_data_collection
;
APEX2 (Bruker, 2016)
;
_computing_data_reduction
;
SAINT V8.40B (Bruker, 2016)
;
_computing_molecular_graphics
;
Olex2 1.3 (Dolomanov <i>et al.</i>,  2009)
;
_computing_publication_material
;
Olex2 1.3 (Dolomanov <i>et al.</i>,  2009)
;
_computing_structure_refinement
;
<i>SHELXL2014/7</i> (Sheldrick, 2015b)
;
_computing_structure_solution
;
<i>SHELXT</i>  (Sheldrick, 2015a)
;
_diffrn_ambient_temperature 100.00
_diffrn_measured_fraction_theta_full 1.000
_diffrn_measured_fraction_theta_max 0.896
_diffrn_measurement_device_type 'Bruker APEXII CCD'
_diffrn_measurement_method '\f and \w scans'
_diffrn_radiation_type MoK\a
_diffrn_radiation_wavelength 0.71073
_diffrn_reflns_av_R_equivalents 0.0480
_diffrn_reflns_av_unetI/netI 0.0343
_diffrn_reflns_limit_h_max 14
_diffrn_reflns_limit_h_min -15
_diffrn_reflns_limit_k_max 20
_diffrn_reflns_limit_k_min -23
_diffrn_reflns_limit_l_max 23
_diffrn_reflns_limit_l_min -27
_diffrn_reflns_number 58129
_diffrn_reflns_theta_full 25.242
_diffrn_reflns_theta_max 40.229
_diffrn_reflns_theta_min 2.057
_diffrn_source_current 1.0
_diffrn_source_power 0.05
_diffrn_source_voltage 50.0
_diffrn_standards_number 0
_exptl_absorpt_coefficient_mu 0.075
_exptl_absorpt_correction_T_max 0.5699
_exptl_absorpt_correction_T_min 0.4929
_exptl_absorpt_correction_type multi-scan
_exptl_absorpt_process_details
;
(SADABS; Krause <i>et al.</i>,  2015)
;
_exptl_crystal_colour orange
_exptl_crystal_density_diffrn 1.143
_exptl_crystal_description block
_exptl_crystal_F_000 688
_exptl_crystal_size_max 0.393
_exptl_crystal_size_mid 0.286
_exptl_crystal_size_min 0.212
_refine_diff_density_max 0.679
_refine_diff_density_min -0.394
_refine_ls_extinction_method none
_refine_ls_goodness_of_fit_ref 1.040
_refine_ls_hydrogen_treatment mixed
_refine_ls_matrix_type full
_refine_ls_number_parameters 226
_refine_ls_number_reflns 10326
_refine_ls_number_restraints 0
_refine_ls_restrained_S_all 1.040
_refine_ls_R_factor_all 0.0738
_refine_ls_R_factor_gt 0.0524
_refine_ls_shift/su_max 0.002
_refine_ls_shift/su_mean 0.000
_refine_ls_structure_factor_coef Fsqd
_refine_ls_weighting_details 'w=1/[\s^2^(Fo^2^)+(0.0816P)^2^+0.2483P] where P=(Fo^2^+2Fc^2^)/3'
_refine_ls_weighting_scheme calc
_refine_ls_wR_factor_gt 0.1428
_refine_ls_wR_factor_ref 0.1585
_reflns_number_gt 7724
_reflns_number_total 10326
_reflns_threshold_expression 'I > 2\s(I)'
_cod_data_source_file hb8083sup1.cif
_cod_data_source_block I
_cod_depositor_comments 'Adding full bibliography for 2022991.cif.'
_cod_original_cell_volume 1832.7(10)
_cod_database_code 2022991
_cod_database_fobs_code 2022991
_shelx_space_group_comment
;
The symmetry employed for this shelxl refinement is uniquely defined
by the following loop, which should always be used as a source of
symmetry information in preference to the above space-group names.
They are only intended as comments.
;
_shelx_estimated_absorpt_t_min 0.971
_shelx_estimated_absorpt_t_max 0.984

loop_
_space_group_symop_operation_xyz
'x, y, z'
'-x+1/2, y+1/2, -z+1/2'
'-x, -y, -z'
'x-1/2, -y-1/2, z-1/2'

loop_
_atom_site_type_symbol
_atom_site_label
_atom_site_fract_x
_atom_site_fract_y
_atom_site_fract_z
_atom_site_U_iso_or_equiv
_atom_site_adp_type
_atom_site_calc_flag
_atom_site_occupancy
_atom_site_disorder_assembly
_atom_site_disorder_group
O O1 0.54688(6) 0.40545(4) 0.69990(4) 0.02005(10) Uani d 1 . .
O O2 0.25473(6) 0.37020(4) 0.59195(3) 0.01990(10) Uani d 1 . .
O O3 0.40664(7) 0.59499(4) 0.60466(4) 0.02251(11) Uani d 1 . .
N N1 0.27503(7) 0.50208(5) 0.78389(4) 0.01709(10) Uani d 1 . .
C C1 0.05286(9) 0.55119(6) 0.70141(5) 0.02052(13) Uani d 1 . .
H H1A 0.0958(14) 0.5399(11) 0.6444(9) 0.031(3) Uiso d 1 . .
H H1B -0.0492(14) 0.5759(10) 0.6979(8) 0.026(3) Uiso d 1 . .
C C2 0.13184(8) 0.53679(5) 0.78198(4) 0.01576(11) Uani d 1 . .
C C3 0.07194(8) 0.55663(5) 0.86681(5) 0.01810(12) Uani d 1 . .
H H3 -0.0262 0.5774 0.8673 0.022 Uiso calc 1 . .
C C4 0.15372(9) 0.54601(6) 0.94577(5) 0.02027(13) Uani d 1 . .
H H4 0.1128 0.5601 1.0004 0.024 Uiso calc 1 . .
C C5 0.29996(9) 0.51389(6) 0.94596(5) 0.02199(14) Uani d 1 . .
H H5 0.3600 0.5070 0.9997 0.026 Uiso calc 1 . .
C C6 0.35063(8) 0.49311(6) 0.86368(5) 0.01989(13) Uani d 1 . .
H H6 0.4479 0.4704 0.8635 0.024 Uiso calc 1 . .
C C7 0.55077(9) 0.30305(6) 0.73460(5) 0.02141(13) Uani d 1 . .
H H7A 0.5091 0.2547 0.6892 0.026 Uiso calc 1 . .
H H7B 0.4956 0.2983 0.7882 0.026 Uiso calc 1 . .
C C8 0.70987(9) 0.28060(6) 0.75781(6) 0.02488(15) Uani d 1 . .
H H8A 0.7577 0.2567 0.7051 0.030 Uiso calc 1 . .
H H8B 0.7231 0.2292 0.8057 0.030 Uiso calc 1 . .
C C9 0.76766(10) 0.38425(7) 0.78926(6) 0.02664(16) Uani d 1 . .
H H9A 0.7487 0.3970 0.8521 0.032 Uiso calc 1 . .
H H9B 0.8729 0.3902 0.7828 0.032 Uiso calc 1 . .
C C10 0.68127(9) 0.45639(6) 0.72633(6) 0.02482(15) Uani d 1 . .
H H10A 0.6625 0.5210 0.7570 0.030 Uiso calc 1 . .
H H10B 0.7351 0.4714 0.6736 0.030 Uiso calc 1 . .
C C11 0.17241(9) 0.29871(6) 0.64195(5) 0.02126(13) Uani d 1 . .
H H11A 0.1476 0.3291 0.6990 0.026 Uiso calc 1 . .
H H11B 0.2288 0.2359 0.6549 0.026 Uiso calc 1 . .
C C12 0.03647(10) 0.27587(7) 0.58261(6) 0.02632(16) Uani d 1 . .
H H12A -0.0410 0.3257 0.5917 0.032 Uiso calc 1 . .
H H12B 0.0002 0.2066 0.5933 0.032 Uiso calc 1 . .
C C13 0.09069(11) 0.28551(6) 0.48928(6) 0.02723(16) Uani d 1 . .
H H13A 0.1429 0.2237 0.4726 0.033 Uiso calc 1 . .
H H13B 0.0101 0.2991 0.4438 0.033 Uiso calc 1 . .
C C14 0.19207(10) 0.37589(6) 0.50112(5) 0.02495(15) Uani d 1 . .
H H14A 0.2684 0.3722 0.4587 0.030 Uiso calc 1 . .
H H14B 0.1380 0.4402 0.4910 0.030 Uiso calc 1 . .
C C15 0.37218(13) 0.62291(7) 0.51309(5) 0.0318(2) Uani d 1 . .
H H15A 0.2719 0.6025 0.4934 0.038 Uiso calc 1 . .
H H15B 0.4393 0.5896 0.4741 0.038 Uiso calc 1 . .
C C16 0.3882(2) 0.73688(8) 0.50938(7) 0.0516(4) Uani d 1 . .
H H16A 0.4885 0.7565 0.4988 0.062 Uiso calc 0.717(5) A 1
H H16B 0.3209 0.7666 0.4621 0.062 Uiso calc 0.717(5) A 1
H H16C 0.4604 0.7554 0.4670 0.062 Uiso calc 0.283(5) A 2
H H16D 0.2945 0.7684 0.4889 0.062 Uiso calc 0.283(5) A 2
C C17 0.3499(2) 0.76969(9) 0.60076(10) 0.0299(4) Uani d 0.717(5) A 1
H H17A 0.3994 0.8339 0.6188 0.036 Uiso calc 0.717(5) A 1
H H17B 0.2441 0.7792 0.6021 0.036 Uiso calc 0.717(5) A 1
C C17A 0.4337(5) 0.7718(2) 0.59564(19) 0.0232(9) Uani d 0.283(5) A 2
H H17C 0.3801 0.8339 0.6100 0.028 Uiso calc 0.283(5) A 2
H H17D 0.5385 0.7874 0.6000 0.028 Uiso calc 0.283(5) A 2
C C18 0.40128(13) 0.68536(6) 0.65944(6) 0.0325(2) Uani d 1 . .
H H18A 0.4987 0.7009 0.6879 0.039 Uiso calc 0.717(5) A 1
H H18B 0.3344 0.6749 0.7068 0.039 Uiso calc 0.717(5) A 1
H H18C 0.4750 0.6825 0.7106 0.039 Uiso calc 0.283(5) A 2
H H18D 0.3045 0.6938 0.6821 0.039 Uiso calc 0.283(5) A 2
Li Li1 0.36132(16) 0.47086(10) 0.66828(9) 0.0189(2) Uani d 1 . .

loop_
_atom_site_aniso_label
_atom_site_aniso_U_11
_atom_site_aniso_U_22
_atom_site_aniso_U_33
_atom_site_aniso_U_12
_atom_site_aniso_U_13
_atom_site_aniso_U_23
O1 0.0182(2) 0.0180(2) 0.0236(2) -0.00114(17) -0.00041(18) 0.00186(17)
O2 0.0242(3) 0.0201(2) 0.01507(19) -0.00422(18) -0.00091(17) -0.00015(16)
O3 0.0354(3) 0.0150(2) 0.0172(2) -0.00083(19) 0.0025(2) 0.00046(16)
N1 0.0175(3) 0.0193(2) 0.0143(2) 0.00114(19) 0.00059(18) -0.00134(17)
C1 0.0204(3) 0.0227(3) 0.0180(3) 0.0024(2) -0.0009(2) 0.0007(2)
C2 0.0176(3) 0.0134(2) 0.0163(2) -0.00083(19) 0.0013(2) -0.00071(18)
C3 0.0199(3) 0.0164(2) 0.0184(3) -0.0007(2) 0.0041(2) -0.0020(2)
C4 0.0243(3) 0.0205(3) 0.0164(3) -0.0030(2) 0.0042(2) -0.0035(2)
C5 0.0241(3) 0.0269(3) 0.0146(2) -0.0008(3) -0.0007(2) -0.0039(2)
C6 0.0189(3) 0.0244(3) 0.0161(3) 0.0010(2) -0.0005(2) -0.0029(2)
C7 0.0211(3) 0.0172(3) 0.0257(3) -0.0014(2) -0.0002(2) 0.0007(2)
C8 0.0222(3) 0.0237(3) 0.0281(4) 0.0028(3) -0.0017(3) 0.0016(3)
C9 0.0239(4) 0.0303(4) 0.0247(3) -0.0053(3) -0.0056(3) 0.0020(3)
C10 0.0244(4) 0.0222(3) 0.0271(3) -0.0064(3) -0.0027(3) 0.0016(3)
C11 0.0278(4) 0.0185(3) 0.0173(3) -0.0030(2) 0.0007(2) 0.0015(2)
C12 0.0244(4) 0.0244(3) 0.0298(4) -0.0050(3) -0.0006(3) 0.0003(3)
C13 0.0362(4) 0.0227(3) 0.0213(3) -0.0047(3) -0.0076(3) -0.0016(2)
C14 0.0351(4) 0.0234(3) 0.0156(3) -0.0047(3) -0.0025(3) 0.0016(2)
C15 0.0580(6) 0.0211(3) 0.0163(3) -0.0044(3) 0.0028(3) 0.0001(2)
C16 0.1042(11) 0.0230(4) 0.0273(4) -0.0134(5) 0.0030(6) 0.0074(3)
C17 0.0322(10) 0.0159(4) 0.0408(7) 0.0010(4) -0.0016(5) -0.0044(4)
C17A 0.028(2) 0.0150(9) 0.0251(12) -0.0041(9) -0.0038(10) 0.0015(8)
C18 0.0597(6) 0.0175(3) 0.0201(3) -0.0080(3) 0.0022(3) -0.0030(2)
Li1 0.0223(6) 0.0184(5) 0.0159(5) -0.0007(5) 0.0011(4) -0.0001(4)

loop_
_atom_type_symbol
_atom_type_description
_atom_type_scat_dispersion_real
_atom_type_scat_dispersion_imag
_atom_type_scat_source
C C 0.0033 0.0016 'International Tables Vol C Tables 4.2.6.8 and 6.1.1.4'
H H 0.0000 0.0000 'International Tables Vol C Tables 4.2.6.8 and 6.1.1.4'
Li Li -0.0003 0.0001 'International Tables Vol C Tables 4.2.6.8 and 6.1.1.4'
N N 0.0061 0.0033 'International Tables Vol C Tables 4.2.6.8 and 6.1.1.4'
O O 0.0106 0.0060 'International Tables Vol C Tables 4.2.6.8 and 6.1.1.4'

loop_
_geom_angle_atom_site_label_1
_geom_angle_atom_site_label_2
_geom_angle_atom_site_label_3
_geom_angle_site_symmetry_1
_geom_angle_site_symmetry_3
_geom_angle
_geom_angle_publ_flag
C7 O1 Li1 . . 119.84(6) ?
C10 O1 C7 . . 109.73(6) ?
C10 O1 Li1 . . 125.99(7) ?
C11 O2 Li1 . . 113.13(6) ?
C14 O2 C11 . . 109.51(6) ?
C14 O2 Li1 . . 131.57(6) ?
C15 O3 C18 . . 108.65(6) ?
C15 O3 Li1 . . 129.97(7) ?
C18 O3 Li1 . . 112.93(7) ?
C2 N1 Li1 . . 119.19(6) ?
C6 N1 C2 . . 118.22(6) ?
C6 N1 Li1 . . 122.58(7) ?
H1A C1 H1B . . 116.7(11) ?
C2 C1 H1A . . 121.5(8) ?
C2 C1 H1B . . 121.8(7) ?
N1 C2 C3 . . 117.74(6) ?
C1 C2 N1 . . 119.98(6) ?
C1 C2 C3 . . 122.28(7) ?
C2 C3 H3 . . 119.3 ?
C4 C3 C2 . . 121.43(7) ?
C4 C3 H3 . . 119.3 ?
C3 C4 H4 . . 120.1 ?
C3 C4 C5 . . 119.83(7) ?
C5 C4 H4 . . 120.1 ?
C4 C5 H5 . . 121.7 ?
C6 C5 C4 . . 116.52(7) ?
C6 C5 H5 . . 121.7 ?
N1 C6 C5 . . 126.19(7) ?
N1 C6 H6 . . 116.9 ?
C5 C6 H6 . . 116.9 ?
O1 C7 H7A . . 110.7 ?
O1 C7 H7B . . 110.7 ?
O1 C7 C8 . . 105.16(6) ?
H7A C7 H7B . . 108.8 ?
C8 C7 H7A . . 110.7 ?
C8 C7 H7B . . 110.7 ?
C7 C8 H8A . . 111.4 ?
C7 C8 H8B . . 111.4 ?
C7 C8 C9 . . 102.00(7) ?
H8A C8 H8B . . 109.2 ?
C9 C8 H8A . . 111.4 ?
C9 C8 H8B . . 111.4 ?
C8 C9 H9A . . 111.3 ?
C8 C9 H9B . . 111.3 ?
H9A C9 H9B . . 109.2 ?
C10 C9 C8 . . 102.13(7) ?
C10 C9 H9A . . 111.3 ?
C10 C9 H9B . . 111.3 ?
O1 C10 C9 . . 106.36(7) ?
O1 C10 H10A . . 110.5 ?
O1 C10 H10B . . 110.5 ?
C9 C10 H10A . . 110.5 ?
C9 C10 H10B . . 110.5 ?
H10A C10 H10B . . 108.6 ?
O2 C11 H11A . . 110.6 ?
O2 C11 H11B . . 110.6 ?
O2 C11 C12 . . 105.55(6) ?
H11A C11 H11B . . 108.8 ?
C12 C11 H11A . . 110.6 ?
C12 C11 H11B . . 110.6 ?
C11 C12 H12A . . 111.4 ?
C11 C12 H12B . . 111.4 ?
C11 C12 C13 . . 101.94(7) ?
H12A C12 H12B . . 109.2 ?
C13 C12 H12A . . 111.4 ?
C13 C12 H12B . . 111.4 ?
C12 C13 H13A . . 111.5 ?
C12 C13 H13B . . 111.5 ?
H13A C13 H13B . . 109.3 ?
C14 C13 C12 . . 101.59(6) ?
C14 C13 H13A . . 111.5 ?
C14 C13 H13B . . 111.5 ?
O2 C14 C13 . . 105.66(6) ?
O2 C14 H14A . . 110.6 ?
O2 C14 H14B . . 110.6 ?
C13 C14 H14A . . 110.6 ?
C13 C14 H14B . . 110.6 ?
H14A C14 H14B . . 108.7 ?
O3 C15 H15A . . 110.5 ?
O3 C15 H15B . . 110.5 ?
O3 C15 C16 . . 105.94(7) ?
H15A C15 H15B . . 108.7 ?
C16 C15 H15A . . 110.5 ?
C16 C15 H15B . . 110.5 ?
C15 C16 H16A . . 111.2 ?
C15 C16 H16B . . 111.2 ?
C15 C16 H16C . . 110.0 ?
C15 C16 H16D . . 110.0 ?
H16A C16 H16B . . 109.1 ?
H16C C16 H16D . . 108.4 ?
C17 C16 C15 . . 102.72(9) ?
C17 C16 H16A . . 111.2 ?
C17 C16 H16B . . 111.2 ?
C17A C16 C15 . . 108.27(13) ?
C17A C16 H16C . . 110.0 ?
C17A C16 H16D . . 110.0 ?
C16 C17 H17A . . 111.0 ?
C16 C17 H17B . . 111.0 ?
H17A C17 H17B . . 109.0 ?
C18 C17 C16 . . 104.00(10) ?
C18 C17 H17A . . 111.0 ?
C18 C17 H17B . . 111.0 ?
C16 C17A H17C . . 110.5 ?
C16 C17A H17D . . 110.5 ?
C16 C17A C18 . . 105.94(18) ?
H17C C17A H17D . . 108.7 ?
C18 C17A H17C . . 110.5 ?
C18 C17A H17D . . 110.5 ?
O3 C18 C17 . . 107.55(8) ?
O3 C18 C17A . . 103.68(13) ?
O3 C18 H18A . . 110.2 ?
O3 C18 H18B . . 110.2 ?
O3 C18 H18C . . 111.0 ?
O3 C18 H18D . . 111.0 ?
C17 C18 H18A . . 110.2 ?
C17 C18 H18B . . 110.2 ?
C17A C18 H18C . . 111.0 ?
C17A C18 H18D . . 111.0 ?
H18A C18 H18B . . 108.5 ?
H18C C18 H18D . . 109.0 ?
O1 Li1 O2 . . 103.75(7) y
O1 Li1 O3 . . 105.69(7) y
O1 Li1 N1 . . 106.33(7) y
O2 Li1 N1 . . 115.29(7) y
O3 Li1 O2 . . 113.22(7) y
O3 Li1 N1 . . 111.51(7) y

loop_
_geom_bond_atom_site_label_1
_geom_bond_atom_site_label_2
_geom_bond_site_symmetry_2
_geom_bond_distance
_geom_bond_publ_flag
Li1 O1 . 1.9493(16) y
Li1 O2 . 1.9698(15) y
Li1 O3 . 1.9576(15) y
Li1 N1 . 2.0131(16) y
O1 C7 . 1.4465(10) ?
O1 C10 . 1.4433(10) ?
O2 C11 . 1.4577(10) ?
O2 C14 . 1.4454(10) ?
O3 C15 . 1.4384(11) ?
O3 C18 . 1.4515(10) ?
N1 C2 . 1.4017(10) y
N1 C6 . 1.3479(10) y
C1 H1A . 0.985(14) ?
C1 H1B . 0.998(13) ?
C1 C2 . 1.3804(10) ?
C2 C3 . 1.4548(10) y
C3 H3 . 0.9500 ?
C3 C4 . 1.3664(11) y
C4 H4 . 0.9500 ?
C4 C5 . 1.4196(12) y
C5 H5 . 0.9500 ?
C5 C6 . 1.3855(11) y
C6 H6 . 0.9500 ?
C7 H7A . 0.9900 ?
C7 H7B . 0.9900 ?
C7 C8 . 1.5177(12) ?
C8 H8A . 0.9900 ?
C8 H8B . 0.9900 ?
C8 C9 . 1.5288(13) ?
C9 H9A . 0.9900 ?
C9 H9B . 0.9900 ?
C9 C10 . 1.5248(12) ?
C10 H10A . 0.9900 ?
C10 H10B . 0.9900 ?
C11 H11A . 0.9900 ?
C11 H11B . 0.9900 ?
C11 C12 . 1.5170(12) ?
C12 H12A . 0.9900 ?
C12 H12B . 0.9900 ?
C12 C13 . 1.5335(14) ?
C13 H13A . 0.9900 ?
C13 H13B . 0.9900 ?
C13 C14 . 1.5189(12) ?
C14 H14A . 0.9900 ?
C14 H14B . 0.9900 ?
C15 H15A . 0.9900 ?
C15 H15B . 0.9900 ?
C15 C16 . 1.5107(14) ?
C16 H16A . 0.9900 ?
C16 H16B . 0.9900 ?
C16 H16C . 0.9900 ?
C16 H16D . 0.9900 ?
C16 C17 . 1.510(2) ?
C16 C17A . 1.411(3) ?
C17 H17A . 0.9900 ?
C17 H17B . 0.9900 ?
C17 C18 . 1.4755(16) ?
C17A H17C . 0.9900 ?
C17A H17D . 0.9900 ?
C17A C18 . 1.535(3) ?
C18 H18A . 0.9900 ?
C18 H18B . 0.9900 ?
C18 H18C . 0.9900 ?
C18 H18D . 0.9900 ?

loop_
_geom_hbond_atom_site_label_D
_geom_hbond_atom_site_label_H
_geom_hbond_atom_site_label_A
_geom_hbond_site_symmetry_A
_geom_hbond_distance_DH
_geom_hbond_distance_HA
_geom_hbond_distance_DA
_geom_hbond_angle_DHA
C15 H15B O1 3_666 0.99 2.63 3.3695(14) 131.2

loop_
_geom_torsion_atom_site_label_1
_geom_torsion_atom_site_label_2
_geom_torsion_atom_site_label_3
_geom_torsion_atom_site_label_4
_geom_torsion_site_symmetry_1
_geom_torsion_site_symmetry_2
_geom_torsion_site_symmetry_3
_geom_torsion_site_symmetry_4
_geom_torsion
_geom_torsion_publ_flag
O1 C7 C8 C9 . . . . 34.54(8) ?
O2 C11 C12 C13 . . . . 31.49(8) ?
O3 C15 C16 C17 . . . . -30.31(15) ?
O3 C15 C16 C17A . . . . 1.4(2) ?
N1 C2 C3 C4 . . . . 2.67(10) ?
C1 C2 C3 C4 . . . . -177.20(7) ?
C2 N1 C6 C5 . . . . 0.86(12) ?
C2 C3 C4 C5 . . . . -0.71(11) ?
C3 C4 C5 C6 . . . . -1.14(11) ?
C4 C5 C6 N1 . . . . 1.12(13) ?
C6 N1 C2 C1 . . . . 177.20(7) ?
C6 N1 C2 C3 . . . . -2.67(9) ?
C7 O1 C10 C9 . . . . -5.96(9) ?
C7 C8 C9 C10 . . . . -37.15(9) ?
C8 C9 C10 O1 . . . . 27.22(9) ?
C10 O1 C7 C8 . . . . -18.19(8) ?
C11 O2 C14 C13 . . . . -14.18(9) ?
C11 C12 C13 C14 . . . . -39.06(8) ?
C12 C13 C14 O2 . . . . 33.23(9) ?
C14 O2 C11 C12 . . . . -11.21(8) ?
C15 O3 C18 C17 . . . . 4.90(13) ?
C15 O3 C18 C17A . . . . -26.28(19) ?
C15 C16 C17 C18 . . . . 32.73(16) ?
C15 C16 C17A C18 . . . . -17.3(3) ?
C16 C17 C18 O3 . . . . -23.87(15) ?
C16 C17A C18 O3 . . . . 26.7(3) ?
C18 O3 C15 C16 . . . . 16.25(13) ?
Li1 O1 C7 C8 . . . . -175.91(7) ?
Li1 O1 C10 C9 . . . . 150.06(8) ?
Li1 O2 C11 C12 . . . . 145.25(7) ?
Li1 O2 C14 C13 . . . . -164.78(8) ?
Li1 O3 C15 C16 . . . . 161.28(10) ?
Li1 O3 C18 C17 . . . . -146.62(11) ?
Li1 O3 C18 C17A . . . . -177.80(17) ?
Li1 N1 C2 C1 . . . . -1.37(10) ?
Li1 N1 C2 C3 . . . . 178.76(6) ?
Li1 N1 C6 C5 . . . . 179.37(8) ?
